data_2204165
loop_
_publ_author_name
'Haddad, Salim F.'
'AlDamen, Murad A.'
'Al-Far, Rawhi H.'

_publ_section_title
;
 3-Ammonio-2,6-dibromopyridine bromide hemihydrate
;
_journal_issue 9
_journal_name_full 'Acta Crystallographica Section E'
_journal_page_first o1491
_journal_page_last o1493
_journal_paper_doi 10.1107/S1600536804018793
_journal_volume 60
_journal_year 2004
_chemical_formula_iupac 'C5 H5 Br2 N2 +, Br -, 0.5H2 O'
_chemical_formula_moiety 'C5 H5 Br2 N2 +, Br -, 0.5H2 O'
_chemical_formula_sum 'C5 H6 Br3 N2 O0.5'
_chemical_formula_weight 341.82
_chemical_name_common '[3-AH-2,6-DBP]2Br2.H2O'
_chemical_name_systematic
;
 3-ammonium-2,6-dibromopyridine bromide hemihydrate
;
_space_group_IT_number 43
_symmetry_cell_setting orthorhombic
_symmetry_space_group_name_Hall 'F 2 -2d'
_symmetry_space_group_name_H-M 'F d d 2'
_atom_sites_solution_hydrogens geom
_atom_sites_solution_primary direct
_atom_sites_solution_secondary difmap
_audit_creation_method SHELXL-97
_cell_angle_alpha 90.00
_cell_angle_beta 90.00
_cell_angle_gamma 90.00
_cell_formula_units_Z 16
_cell_length_a 12.123(5)
_cell_length_b 48.809(17)
_cell_length_c 6.262(2)
_cell_measurement_reflns_used 2190
_cell_measurement_temperature 293(2)
_cell_measurement_theta_max 27.8764
_cell_measurement_theta_min 0.8345
_cell_volume 3705(2)
_computing_cell_refinement CrystalClear
_computing_data_collection 'CrystalClear (Pflugrath, 1999)'
_computing_data_reduction CrystalClear
_computing_molecular_graphics 'ORTEP-3 for Windows (Farrugia, 1997) and XP in SHELXTL (Bruker, 1996)'
_computing_publication_material 'WinGX (Farrugia, 1999)'
_computing_structure_refinement 'SHELXL97 (Sheldrick, 1997)'
_computing_structure_solution 'SHELXS97 (Sheldrick, 1997)'
_diffrn_ambient_temperature 293(2)
_diffrn_detector_area_resol_mean 14.6306
_diffrn_measured_fraction_theta_full 0.997
_diffrn_measured_fraction_theta_max 0.997
_diffrn_measurement_device_type 'Rigaku AFC8 CCD Mercury'
_diffrn_measurement_method dtintegrate.ref
_diffrn_radiation_monochromator graphite
_diffrn_radiation_source 'fine-focus sealed tube'
_diffrn_radiation_type MoK\a
_diffrn_radiation_wavelength 0.71070
_diffrn_reflns_av_R_equivalents 0.0594
_diffrn_reflns_av_sigmaI/netI 0.0961
_diffrn_reflns_limit_h_max 15
_diffrn_reflns_limit_h_min -15
_diffrn_reflns_limit_k_max 64
_diffrn_reflns_limit_k_min -64
_diffrn_reflns_limit_l_max 8
_diffrn_reflns_limit_l_min -7
_diffrn_reflns_number 11841
_diffrn_reflns_theta_full 27.86
_diffrn_reflns_theta_max 27.86
_diffrn_reflns_theta_min 1.67
_diffrn_standards_decay_% 0
_diffrn_standards_interval_count 0
_diffrn_standards_interval_time 0
_diffrn_standards_number 0
_exptl_absorpt_coefficient_mu 13.011
_exptl_absorpt_correction_T_max 0.093
_exptl_absorpt_correction_T_min 0.074
_exptl_absorpt_correction_type numerical
_exptl_absorpt_process_details '(WinGx; Farrugia, 1999)'
_exptl_crystal_colour Colorless
_exptl_crystal_density_diffrn 2.451
_exptl_crystal_density_method 'not measured'
_exptl_crystal_description Chunk
_exptl_crystal_F_000 2544
_exptl_crystal_size_max 0.20
_exptl_crystal_size_mid 0.20
_exptl_crystal_size_min 0.20
_refine_diff_density_max 0.516
_refine_diff_density_min -0.914
_refine_ls_abs_structure_details 'Flack (1983), 996 Friedel pairs'
_refine_ls_abs_structure_Flack 0.04(3)
_refine_ls_extinction_method none
_refine_ls_goodness_of_fit_ref 0.840
_refine_ls_hydrogen_treatment mixed
_refine_ls_matrix_type full
_refine_ls_number_parameters 100
_refine_ls_number_reflns 2161
_refine_ls_number_restraints 2
_refine_ls_restrained_S_all 0.839
_refine_ls_R_factor_all 0.0483
_refine_ls_R_factor_gt 0.0321
_refine_ls_shift/su_max 0.045
_refine_ls_shift/su_mean 0.004
_refine_ls_structure_factor_coef Fsqd
_refine_ls_weighting_details 'calc w=1/[\s^2^(Fo^2^)+(0.0104P)^2^] where P=(Fo^2^+2Fc^2^)/3'
_refine_ls_weighting_scheme calc
_refine_ls_wR_factor_gt 0.0746
_refine_ls_wR_factor_ref 0.0789
_reflns_number_gt 1569
_reflns_number_total 2189
_reflns_threshold_expression I>2\s(I)
_cod_data_source_file dn6151.cif
_cod_data_source_block I
_cod_depositor_comments
;
The following automatic conversions were performed:
'_symmetry_cell_setting' value 'Orthorhombic' changed to 'orthorhombic'
according to '/home/saulius/struct/CIF-dictionaries/cif_core.dic'
dictionary named 'cif_core.dic' version 2.4.1 from
2010-06-29.

'_exptl_absorpt_correction_type' value 'Numerical' changed to
'numerical' according to
'/home/saulius/struct/CIF-dictionaries/cif_core.dic' dictionary named
'cif_core.dic' version 2.4.1 from 2010-06-29.

Automatic conversion script
Id: cif_fix_enum 1527 2010-12-29 10:47:43Z saulius 

The following automatic conversions were performed:

'_symmetry_cell_setting' value 'Orthorhombic' changed to
'orthorhombic' according to
/home/saulius/struct/CIF-dictionaries/cif_core.dic dictionary named
'cif_core.dic' version 2.4.1 from
2010-06-29.

'_exptl_absorpt_correction_type' value 'Numerical'
changed to 'numerical' according to
/home/saulius/struct/CIF-dictionaries/cif_core.dic dictionary named
'cif_core.dic' version 2.4.1 from 2010-06-29.

Automatic conversion script
Id: cif_fix_values 1715 2011-07-08 13:25:40Z adriana 
;
_cod_database_code 2204165
_cod_database_fobs_code 2204165

loop_
_symmetry_equiv_pos_as_xyz
'x, y, z'
'-x, -y, z'
'-x+1/4, y+1/4, z+1/4'
'x+1/4, -y+1/4, z+1/4'
'x, y+1/2, z+1/2'
'-x, -y+1/2, z+1/2'
'-x+1/4, y+3/4, z+3/4'
'x+1/4, -y+3/4, z+3/4'
'x+1/2, y, z+1/2'
'-x+1/2, -y, z+1/2'
'-x+3/4, y+1/4, z+3/4'
'x+3/4, -y+1/4, z+3/4'
'x+1/2, y+1/2, z'
'-x+1/2, -y+1/2, z'
'-x+3/4, y+3/4, z+1/4'
'x+3/4, -y+3/4, z+1/4'

loop_
_atom_site_label
_atom_site_fract_x
_atom_site_fract_y
_atom_site_fract_z
_atom_site_U_iso_or_equiv
_atom_site_adp_type
_atom_site_calc_flag
_atom_site_refinement_flags
_atom_site_occupancy
_atom_site_type_symbol
Br4 0.61856(6) 0.225247(15) 0.60301(11) 0.0379(2) Uani d . 1 Br
Br5 0.48442(7) 0.195369(14) 0.01119(14) 0.0402(2) Uani d . 1 Br
Br1 0.37299(6) 0.095111(15) 0.32640(12) 0.0383(2) Uani d . 1 Br
O1 0.7500 0.2500 0.1992(11) 0.039(2) Uani d SD 1 O
H1' 0.727(6) 0.2369(11) 0.280(11) 0.059 Uiso d D 1 H
N2 0.3683(4) 0.21807(11) 0.4109(10) 0.0358(16) Uani d . 1 N
H2A 0.4375 0.2228 0.4402 0.054 Uiso calc R 1 H
H2B 0.3241 0.2239 0.5150 0.054 Uiso calc R 1 H
H2C 0.3478 0.2256 0.2879 0.054 Uiso calc R 1 H
N1 0.4134(5) 0.14773(11) 0.2026(9) 0.0280(14) Uani d . 1 N
C3 0.3076(5) 0.17264(14) 0.5491(11) 0.0313(17) Uani d . 1 C
H3 0.2719 0.1809 0.6635 0.038 Uiso calc R 1 H
C2 0.3088(5) 0.14462(13) 0.5293(13) 0.0337(17) Uani d . 1 C
H2 0.2743 0.1334 0.6291 0.040 Uiso calc R 1 H
C4 0.3609(5) 0.18846(13) 0.3943(11) 0.0251(16) Uani d . 1 C
C5 0.4096(5) 0.17485(14) 0.2250(11) 0.0284(16) Uani d . 1 C
C1 0.3634(6) 0.13375(13) 0.3554(12) 0.0289(15) Uani d . 1 C

loop_
_atom_site_aniso_label
_atom_site_aniso_U_11
_atom_site_aniso_U_22
_atom_site_aniso_U_33
_atom_site_aniso_U_12
_atom_site_aniso_U_13
_atom_site_aniso_U_23
Br4 0.0463(4) 0.0285(4) 0.0388(4) -0.0099(3) 0.0019(4) 0.0025(3)
Br5 0.0570(5) 0.0313(4) 0.0323(4) -0.0042(4) 0.0121(4) 0.0031(4)
Br1 0.0406(4) 0.0239(4) 0.0504(5) -0.0044(3) -0.0104(4) 0.0037(4)
O1 0.046(5) 0.047(5) 0.025(4) -0.002(4) 0.000 0.000
N2 0.047(4) 0.029(4) 0.032(4) -0.003(3) 0.010(3) 0.000(3)
N1 0.030(3) 0.022(3) 0.031(3) 0.001(3) 0.002(3) -0.001(3)
C3 0.029(4) 0.040(4) 0.025(4) 0.007(3) -0.001(3) 0.004(3)
C2 0.033(4) 0.030(4) 0.038(4) -0.014(3) -0.005(4) 0.010(4)
C4 0.028(4) 0.017(3) 0.030(4) 0.001(3) 0.000(3) 0.001(3)
C5 0.023(3) 0.035(4) 0.026(4) -0.008(3) 0.004(3) 0.004(3)
C1 0.036(4) 0.021(3) 0.030(4) 0.000(3) -0.004(3) 0.000(3)

loop_
_atom_type_symbol
_atom_type_description
_atom_type_scat_dispersion_real
_atom_type_scat_dispersion_imag
_atom_type_scat_source
C C 0.0033 0.0016 'International Tables Vol C Tables 4.2.6.8 and 6.1.1.4'
H H 0.0000 0.0000 'International Tables Vol C Tables 4.2.6.8 and 6.1.1.4'
Br Br -0.2901 2.4595 'International Tables Vol C Tables 4.2.6.8 and 6.1.1.4'
N N 0.0061 0.0033 'International Tables Vol C Tables 4.2.6.8 and 6.1.1.4'
O O 0.0106 0.0060 'International Tables Vol C Tables 4.2.6.8 and 6.1.1.4'

loop_
_geom_angle_atom_site_label_1
_geom_angle_atom_site_label_2
_geom_angle_atom_site_label_3
_geom_angle
C1 N1 C5 114.9(6)
C2 C3 C4 118.8(7)
C3 C2 C1 117.4(7)
C5 C4 C3 117.6(6)
C5 C4 N2 120.5(6)
C3 C4 N2 121.9(6)
N1 C5 C4 125.0(6)
N1 C5 Br5 115.6(5)
C4 C5 Br5 119.3(5)
N1 C1 C2 126.3(6)
N1 C1 Br1 114.5(5)
C2 C1 Br1 119.1(5)

loop_
_geom_bond_atom_site_label_1
_geom_bond_atom_site_label_2
_geom_bond_distance
Br5 C5 1.902(6)
Br1 C1 1.898(6)
N2 C4 1.452(8)
N1 C1 1.323(9)
N1 C5 1.332(7)
C3 C2 1.373(8)
C3 C4 1.398(9)
C2 C1 1.380(10)
C4 C5 1.383(9)

loop_
_geom_hbond_atom_site_label_D
_geom_hbond_atom_site_label_H
_geom_hbond_atom_site_label_A
_geom_hbond_site_symmetry_A
_geom_hbond_distance_DH
_geom_hbond_distance_HA
_geom_hbond_distance_DA
_geom_hbond_angle_DHA
O1 H1' Br4 . 0.86(6) 2.48(5) 3.224(5) 144(7)
N2 H2A Br4 . 0.89 2.42 3.282(6) 163
N2 H2B O1 9_455 0.89 1.94 2.783(7) 158
N2 H2C Br4 6_654 0.89 2.69 3.376(6) 134
N2 H2C Br4 9_454 0.89 3.01 3.606(6) 126
C2 H2 N1 12_455 0.93 2.87 3.795(9) 176

loop_
_cod_related_entry_id
_cod_related_entry_database
_cod_related_entry_code
1 ChemSpider 21130529
